data_4020599
loop_
_publ_author_name
'Louis Morency'
'Louis Barriault'

_publ_section_title
;
 Studies toward the Total Synthesis of Vinigrol.
 Synthesis of the Octalin Ring
;
_journal_name_full 'Journal of Organic Chemistry'
_journal_page_first 8841
_journal_page_last 8853
_journal_paper_doi 10.1021/jo051318i
_journal_volume 70
_journal_year 2005
_chemical_formula_sum 'C39 H45 N O5 Si'
_chemical_formula_weight 635.85
_space_group_IT_number 15
_symmetry_cell_setting monoclinic
_symmetry_space_group_name_Hall '-C 2yc'
_symmetry_space_group_name_H-M 'C 1 2/c 1'
_cell_angle_alpha 90.00
_cell_angle_beta 92.660(5)
_cell_angle_gamma 90.00
_cell_formula_units_Z 8
_cell_length_a 51.130(16)
_cell_length_b 10.331(3)
_cell_length_c 13.379(4)
_cell_measurement_temperature 293(2)
_cell_volume 7059(4)
_diffrn_ambient_temperature 293(2)
_exptl_crystal_density_diffrn 1.197
_cod_depositor_comments
;
The following automatic conversions were performed:
'_symmetry_cell_setting' value 'Monoclinic' changed to 'monoclinic'
according to '/home/saulius/struct/CIF-dictionaries/cif_core.dic'
dictionary named 'cif_core.dic' version 2.4.1 from 2010-06-29.

Automatic conversion script
Id: cif_fix_enum 1527 2010-12-29 10:47:43Z saulius 
;
_cod_original_sg_symbol_H-M 'C 2/c'
_cod_database_code 4020599

loop_
_symmetry_equiv_pos_as_xyz
'x, y, z'
'-x, y, -z+1/2'
'x+1/2, y+1/2, z'
'-x+1/2, y+1/2, -z+1/2'
'-x, -y, -z'
'x, -y, z-1/2'
'-x+1/2, -y+1/2, -z'
'x+1/2, -y+1/2, z-1/2'

loop_
_atom_site_label
_atom_site_type_symbol
_atom_site_fract_x
_atom_site_fract_y
_atom_site_fract_z
_atom_site_U_iso_or_equiv
_atom_site_adp_type
_atom_site_occupancy
_atom_site_symmetry_multiplicity
_atom_site_calc_flag
_atom_site_refinement_flags
_atom_site_disorder_assembly
_atom_site_disorder_group
Si Si 0.18561(4) 0.3611(2) 0.34588(16) 0.0450(6) Uani 1 1 d . . .
N N 0.05719(13) 0.3043(6) -0.1103(4) 0.0418(17) Uani 1 1 d . . .
O1 O 0.15890(8) 0.3377(4) 0.2762(3) 0.0489(14) Uani 1 1 d . . .
O2 O -0.00750(9) 0.1845(6) 0.0782(4) 0.0683(17) Uani 1 1 d . . .
H2 H -0.0169 0.2188 0.1186 0.102 Uiso 1 1 calc R . .
O3 O 0.05041(10) -0.0699(5) 0.1912(3) 0.0603(16) Uani 1 1 d . . .
O4 O 0.01403(11) 0.3088(5) -0.0741(4) 0.0713(18) Uani 1 1 d . . .
O5 O 0.09989(10) 0.2471(5) -0.1317(3) 0.0570(16) Uani 1 1 d . . .
C1 C 0.16333(16) 0.1592(9) 0.4612(6) 0.064(3) Uani 1 1 d . . .
H1 H 0.1560 0.1301 0.4004 0.077 Uiso 1 1 calc R . .
C2 C 0.15835(15) 0.0909(8) 0.5484(8) 0.064(3) Uani 1 1 d . . .
H2A H 0.1476 0.0182 0.5460 0.077 Uiso 1 1 calc R . .
C3 C 0.16970(16) 0.1335(9) 0.6382(6) 0.060(2) Uani 1 1 d . . .
H3 H 0.1667 0.0883 0.6967 0.072 Uiso 1 1 calc R . .
C4 C 0.18527(16) 0.2409(9) 0.6421(6) 0.059(2) Uani 1 1 d . . .
H4 H 0.1926 0.2694 0.7031 0.071 Uiso 1 1 calc R . .
C5 C 0.19004(14) 0.3070(7) 0.5554(6) 0.054(2) Uani 1 1 d . . .
H5 H 0.2010 0.3788 0.5587 0.065 Uiso 1 1 calc R . .
C6 C 0.17888(14) 0.2691(8) 0.4626(5) 0.042(2) Uani 1 1 d . . .
C7 C 0.21565(15) 0.2954(8) 0.2834(6) 0.052(2) Uani 1 1 d . . .
C8 C 0.20812(15) 0.1630(8) 0.2380(6) 0.078(3) Uani 1 1 d . . .
H8A H 0.1949 0.1746 0.1855 0.117 Uiso 1 1 calc R . .
H8B H 0.2015 0.1082 0.2889 0.117 Uiso 1 1 calc R . .
H8C H 0.2233 0.1236 0.2111 0.117 Uiso 1 1 calc R . .
C9 C 0.23849(14) 0.2744(8) 0.3608(6) 0.076(3) Uani 1 1 d . . .
H9A H 0.2528 0.2337 0.3290 0.114 Uiso 1 1 calc R . .
H9B H 0.2328 0.2199 0.4138 0.114 Uiso 1 1 calc R . .
H9C H 0.2441 0.3564 0.3879 0.114 Uiso 1 1 calc R . .
C10 C 0.22420(14) 0.3860(8) 0.1998(5) 0.070(3) Uani 1 1 d . . .
H10A H 0.2288 0.4689 0.2278 0.105 Uiso 1 1 calc R . .
H10B H 0.2100 0.3961 0.1507 0.105 Uiso 1 1 calc R . .
H10C H 0.2391 0.3496 0.1688 0.105 Uiso 1 1 calc R . .
C11 C 0.21140(16) 0.6022(9) 0.4049(5) 0.054(2) Uani 1 1 d . . .
H11 H 0.2271 0.5569 0.4049 0.064 Uiso 1 1 calc R . .
C12 C 0.21190(17) 0.7333(10) 0.4316(5) 0.058(2) Uani 1 1 d . . .
H12 H 0.2276 0.7735 0.4507 0.069 Uiso 1 1 calc R . .
C13 C 0.1889(2) 0.8014(8) 0.4290(6) 0.062(3) Uani 1 1 d . . .
H13 H 0.1891 0.8889 0.4452 0.075 Uiso 1 1 calc R . .
C14 C 0.16542(18) 0.7418(9) 0.4026(6) 0.059(2) Uani 1 1 d . . .
H14 H 0.1498 0.7883 0.4016 0.071 Uiso 1 1 calc R . .
C15 C 0.16547(15) 0.6119(9) 0.3776(5) 0.051(2) Uani 1 1 d . . .
H15 H 0.1496 0.5722 0.3595 0.061 Uiso 1 1 calc R . .
C16 C 0.18845(15) 0.5376(7) 0.3786(5) 0.038(2) Uani 1 1 d . . .
C17 C 0.15236(14) 0.3875(7) 0.1781(5) 0.057(2) Uani 1 1 d . . .
H17A H 0.1633 0.3468 0.1296 0.068 Uiso 1 1 calc R . .
H17B H 0.1555 0.4801 0.1767 0.068 Uiso 1 1 calc R . .
C18 C 0.12402(13) 0.3601(7) 0.1517(5) 0.051(2) Uani 1 1 d . . .
H18A H 0.1190 0.4052 0.0901 0.061 Uiso 1 1 calc R . .
H18B H 0.1135 0.3943 0.2040 0.061 Uiso 1 1 calc R . .
C19 C 0.11797(13) 0.2168(7) 0.1383(5) 0.044(2) Uani 1 1 d . . .
H19A H 0.1262 0.1689 0.1936 0.052 Uiso 1 1 calc R . .
H19B H 0.1254 0.1865 0.0771 0.052 Uiso 1 1 calc R . .
C20 C 0.08861(14) 0.1890(7) 0.1335(5) 0.040(2) Uani 1 1 d . . .
H20 H 0.0802 0.2454 0.0827 0.048 Uiso 1 1 calc R . .
C21 C 0.07643(17) 0.2151(7) 0.2326(5) 0.046(2) Uani 1 1 d . . .
H21 H 0.0871 0.2039 0.2902 0.056 Uiso 1 1 calc R . .
C22 C 0.05239(18) 0.2520(7) 0.2442(6) 0.059(3) Uani 1 1 d . . .
H22 H 0.0473 0.2638 0.3094 0.070 Uiso 1 1 calc R . .
C23 C 0.03204(13) 0.2771(7) 0.1611(6) 0.050(2) Uani 1 1 d . . .
H23A H 0.0405 0.3148 0.1047 0.059 Uiso 1 1 calc R . .
H23B H 0.0195 0.3398 0.1840 0.059 Uiso 1 1 calc R . .
C24 C 0.01722(14) 0.1549(8) 0.1257(6) 0.054(2) Uani 1 1 d . . .
H24 H 0.0136 0.1059 0.1862 0.065 Uiso 1 1 calc R . .
C25 C 0.03268(13) 0.0627(7) 0.0590(5) 0.038(2) Uani 1 1 d . . .
H25 H 0.0208 -0.0106 0.0466 0.045 Uiso 1 1 calc R . .
C26 C 0.05538(15) 0.0054(7) 0.1251(5) 0.039(2) Uani 1 1 d . . .
C27 C 0.08286(14) 0.0443(7) 0.1032(5) 0.038(2) Uani 1 1 d . . .
H27 H 0.0948 -0.0107 0.1436 0.046 Uiso 1 1 calc R . .
C28 C 0.08690(13) 0.0131(6) -0.0084(5) 0.044(2) Uani 1 1 d . . .
H28A H 0.1047 0.0347 -0.0237 0.052 Uiso 1 1 calc R . .
H28B H 0.0846 -0.0791 -0.0191 0.052 Uiso 1 1 calc R . .
C29 C 0.06816(13) 0.0860(6) -0.0798(5) 0.0332(19) Uani 1 1 d . . .
H29 H 0.0669 0.0347 -0.1415 0.040 Uiso 1 1 calc R . .
C30 C 0.03989(14) 0.1086(6) -0.0493(5) 0.037(2) Uani 1 1 d . . .
H30 H 0.0288 0.0580 -0.0963 0.044 Uiso 1 1 calc R . .
C31 C 0.03484(18) 0.2492(8) -0.0757(5) 0.048(2) Uani 1 1 d . . .
C32 C 0.07805(16) 0.2193(8) -0.1097(5) 0.042(2) Uani 1 1 d . . .
C33 C 0.05905(15) 0.4407(7) -0.1434(5) 0.055(2) Uani 1 1 d . . .
H33A H 0.0419 0.4699 -0.1686 0.065 Uiso 1 1 calc R . .
H33B H 0.0709 0.4461 -0.1977 0.065 Uiso 1 1 calc R . .
C34 C 0.0688(2) 0.5295(7) -0.0587(6) 0.047(2) Uani 1 1 d . . .
C35 C 0.05140(16) 0.5697(8) 0.0134(7) 0.060(2) Uani 1 1 d . . .
H35 H 0.0340 0.5439 0.0096 0.072 Uiso 1 1 calc R . .
C36 C 0.0609(2) 0.6485(9) 0.0901(7) 0.078(3) Uani 1 1 d . . .
H36 H 0.0492 0.6775 0.1366 0.094 Uiso 1 1 calc R . .
C37 C 0.0860(3) 0.6853(9) 0.1008(8) 0.085(3) Uani 1 1 d . . .
H37 H 0.0918 0.7352 0.1552 0.102 Uiso 1 1 calc R . .
C38 C 0.1031(2) 0.6473(9) 0.0290(8) 0.074(3) Uani 1 1 d . . .
H38 H 0.1205 0.6743 0.0340 0.089 Uiso 1 1 calc R . .
C39 C 0.09452(18) 0.5693(9) -0.0505(7) 0.062(2) Uani 1 1 d . . .
H39 H 0.1061 0.5439 -0.0982 0.074 Uiso 1 1 calc R . .

loop_
_atom_site_aniso_label
_atom_site_aniso_U_11
_atom_site_aniso_U_22
_atom_site_aniso_U_33
_atom_site_aniso_U_23
_atom_site_aniso_U_13
_atom_site_aniso_U_12
Si 0.0434(14) 0.0526(16) 0.0386(14) -0.0006(12) -0.0023(11) -0.0066(13)
N 0.055(5) 0.030(5) 0.040(4) 0.007(3) 0.004(3) -0.002(4)
O1 0.054(3) 0.047(4) 0.044(3) 0.007(3) -0.018(3) -0.013(3)
O2 0.038(3) 0.077(5) 0.092(4) -0.031(4) 0.019(3) -0.007(3)
O3 0.103(4) 0.049(4) 0.030(3) 0.009(3) 0.010(3) -0.010(3)
O4 0.062(4) 0.060(4) 0.092(5) 0.013(3) -0.007(4) 0.016(4)
O5 0.050(4) 0.061(4) 0.061(4) 0.007(3) 0.016(3) 0.001(3)
C1 0.084(7) 0.054(7) 0.055(7) 0.006(5) -0.005(5) 0.007(6)
C2 0.070(6) 0.038(6) 0.083(7) 0.002(6) -0.003(6) -0.019(5)
C3 0.076(7) 0.053(7) 0.052(6) 0.015(5) 0.012(5) 0.009(6)
C4 0.074(7) 0.063(7) 0.039(6) 0.006(5) 0.000(5) -0.010(6)
C5 0.059(6) 0.047(6) 0.058(6) -0.002(5) 0.001(5) -0.017(5)
C6 0.038(5) 0.039(6) 0.049(6) -0.003(5) -0.003(4) 0.002(4)
C7 0.057(6) 0.056(6) 0.042(5) -0.010(5) 0.000(5) 0.003(5)
C8 0.083(7) 0.076(8) 0.075(7) -0.012(6) 0.010(5) 0.031(6)
C9 0.059(6) 0.095(8) 0.073(7) -0.009(6) 0.003(5) 0.015(6)
C10 0.061(6) 0.095(7) 0.054(6) 0.008(5) 0.014(5) 0.003(6)
C11 0.049(6) 0.061(8) 0.051(6) 0.000(5) 0.000(4) 0.002(5)
C12 0.059(7) 0.058(7) 0.055(6) 0.004(5) -0.003(5) -0.026(6)
C13 0.092(7) 0.040(6) 0.056(6) -0.004(5) 0.015(6) -0.010(7)
C14 0.074(7) 0.049(7) 0.055(6) 0.003(5) 0.018(5) 0.011(6)
C15 0.046(6) 0.059(7) 0.048(5) 0.001(5) 0.007(4) -0.012(5)
C16 0.037(5) 0.047(6) 0.030(5) 0.004(4) -0.004(4) -0.005(5)
C17 0.064(6) 0.052(6) 0.053(6) -0.004(5) -0.009(5) -0.011(5)
C18 0.054(6) 0.043(6) 0.054(5) -0.002(4) -0.009(4) -0.006(5)
C19 0.051(5) 0.032(6) 0.046(5) -0.008(4) -0.017(4) 0.003(4)
C20 0.053(5) 0.029(5) 0.037(5) -0.004(4) -0.009(4) -0.003(4)
C21 0.069(6) 0.037(5) 0.032(5) -0.003(4) -0.006(5) -0.014(5)
C22 0.080(7) 0.042(6) 0.056(6) -0.021(5) 0.014(6) -0.031(6)
C23 0.044(5) 0.034(5) 0.072(6) -0.023(5) 0.019(5) -0.001(4)
C24 0.047(5) 0.058(6) 0.058(6) -0.012(5) 0.009(5) -0.022(5)
C25 0.045(5) 0.027(5) 0.041(5) -0.008(4) -0.004(4) -0.009(4)
C26 0.064(6) 0.035(6) 0.018(5) -0.018(4) 0.006(5) -0.006(5)
C27 0.059(6) 0.026(5) 0.030(5) 0.001(4) -0.005(4) 0.004(4)
C28 0.061(5) 0.023(5) 0.046(5) -0.002(4) -0.002(4) 0.004(4)
C29 0.049(5) 0.024(5) 0.026(4) -0.005(4) 0.001(4) 0.004(4)
C30 0.051(5) 0.021(5) 0.038(5) -0.003(4) 0.001(4) -0.004(4)
C31 0.058(6) 0.043(7) 0.041(5) -0.007(4) -0.015(5) 0.009(6)
C32 0.042(5) 0.045(6) 0.040(5) -0.003(4) 0.007(4) -0.002(5)
C33 0.068(6) 0.046(6) 0.050(6) 0.015(5) 0.005(5) 0.006(5)
C34 0.080(7) 0.028(5) 0.031(5) 0.004(4) 0.000(5) 0.005(5)
C35 0.082(7) 0.032(6) 0.068(7) 0.018(5) 0.013(6) 0.008(5)
C36 0.137(10) 0.038(7) 0.062(8) -0.005(6) 0.023(7) 0.001(7)
C37 0.151(11) 0.037(7) 0.064(8) -0.009(6) -0.025(8) 0.000(8)
C38 0.104(9) 0.032(7) 0.085(8) 0.016(6) -0.024(7) -0.014(6)
C39 0.071(7) 0.046(6) 0.067(7) 0.019(6) -0.003(6) 0.007(6)

loop_
_geom_bond_atom_site_label_1
_geom_bond_atom_site_label_2
_geom_bond_distance
_geom_bond_site_symmetry_2
_geom_bond_publ_flag
Si O1 1.636(5) . ?
Si C6 1.873(8) . ?
Si C16 1.880(8) . ?
Si C7 1.907(7) . ?
N C31 1.376(9) . ?
N C32 1.382(8) . ?
N C33 1.482(8) . ?
O1 C17 1.434(7) . ?
O2 C24 1.421(8) . ?
O3 C26 1.215(7) . ?
O4 C31 1.230(8) . ?
O5 C32 1.203(7) . ?
C1 C6 1.385(9) . ?
C1 C2 1.397(10) . ?
C2 C3 1.382(9) . ?
C3 C4 1.366(10) . ?
C4 C5 1.377(9) . ?
C5 C6 1.398(9) . ?
C7 C10 1.537(9) . ?
C7 C8 1.538(10) . ?
C7 C9 1.540(9) . ?
C11 C16 1.381(9) . ?
C11 C12 1.400(10) . ?
C12 C13 1.369(10) . ?
C13 C14 1.380(10) . ?
C14 C15 1.383(10) . ?
C15 C16 1.403(9) . ?
C17 C18 1.503(8) . ?
C18 C19 1.521(8) . ?
C19 C20 1.527(8) . ?
C20 C21 1.515(9) . ?
C20 C27 1.573(9) . ?
C21 C22 1.303(9) . ?
C22 C23 1.510(9) . ?
C23 C24 1.535(9) . ?
C24 C25 1.548(9) . ?
C25 C26 1.544(9) . ?
C25 C30 1.584(8) . ?
C26 C27 1.503(9) . ?
C27 C28 1.550(8) . ?
C28 C29 1.520(8) . ?
C29 C32 1.527(9) . ?
C29 C30 1.538(8) . ?
C30 C31 1.515(9) . ?
C33 C34 1.523(9) . ?
C34 C39 1.379(10) . ?
C34 C35 1.404(10) . ?
C35 C36 1.379(10) . ?
C36 C37 1.340(11) . ?
C37 C38 1.386(11) . ?
C38 C39 1.389(10) . ?
